data_4038909
loop_
_publ_author_name
'Zhao, Yinjiao'
'Li, Yuda'
'Wang, Bei'
'Zhao, Jingfeng'
'Li, Liang'
'Luo, Xiao-Dong'
'Zhang, Hongbin'

_publ_section_title
;
 Total Synthesis of Dactylicapnosines A and B.
;
_journal_name_full 'The Journal of organic chemistry'
_journal_paper_doi 10.1021/acs.joc.0c01900
_journal_year 2020
_chemical_formula_moiety 'C25 H29 N O9, C H4 O'
_chemical_formula_sum 'C26 H33 N O10'
_chemical_formula_weight 519.53
_space_group_crystal_system monoclinic
_space_group_IT_number 14
_space_group_name_Hall '-P 2yn'
_space_group_name_H-M_alt 'P 1 21/n 1'
_atom_sites_solution_hydrogens geom
_atom_sites_solution_primary direct
_atom_sites_solution_secondary difmap
_audit_creation_method SHELXL-2014/7
_cell_angle_alpha 90
_cell_angle_beta 94.273(2)
_cell_angle_gamma 90
_cell_formula_units_Z 4
_cell_length_a 13.7326(16)
_cell_length_b 9.2331(11)
_cell_length_c 19.795(2)
_cell_measurement_reflns_used 9952
_cell_measurement_temperature 100(2)
_cell_measurement_theta_max 30.72
_cell_measurement_theta_min 2.44
_cell_volume 2502.9(5)
_computing_cell_refinement 'Bruker SAINT'
_computing_data_collection 'Bruker APEX2'
_computing_data_reduction 'Bruker SAINT'
_computing_molecular_graphics 'Bruker SHELXTL'
_computing_publication_material 'Bruker SHELXTL'
_computing_structure_refinement 'SHELXL-2014 (Sheldrick 2014)'
_computing_structure_solution 'SHELXS-97 (Sheldrick 2008)'
_diffrn_ambient_temperature 100(2)
_diffrn_measured_fraction_theta_full 1.000
_diffrn_measured_fraction_theta_max 0.923
_diffrn_measurement_device_type 'Bruker APEX-II CCD'
_diffrn_measurement_method '\f and \w scans'
_diffrn_radiation_type MoK\a
_diffrn_radiation_wavelength 0.71073
_diffrn_reflns_av_R_equivalents 0.0449
_diffrn_reflns_av_unetI/netI 0.0433
_diffrn_reflns_Laue_measured_fraction_full 1.000
_diffrn_reflns_Laue_measured_fraction_max 0.923
_diffrn_reflns_limit_h_max 19
_diffrn_reflns_limit_h_min -19
_diffrn_reflns_limit_k_max 13
_diffrn_reflns_limit_k_min -13
_diffrn_reflns_limit_l_max 24
_diffrn_reflns_limit_l_min -28
_diffrn_reflns_number 27387
_diffrn_reflns_point_group_measured_fraction_full 1.000
_diffrn_reflns_point_group_measured_fraction_max 0.923
_diffrn_reflns_theta_full 25.242
_diffrn_reflns_theta_max 31.211
_diffrn_reflns_theta_min 1.746
_diffrn_source 'fine-focus sealed tube'
_exptl_absorpt_coefficient_mu 0.106
_exptl_absorpt_correction_type multi-scan
_exptl_absorpt_process_details sadabs
_exptl_crystal_colour brown
_exptl_crystal_density_diffrn 1.379
_exptl_crystal_description block
_exptl_crystal_F_000 1104
_exptl_crystal_size_max 1.080
_exptl_crystal_size_mid 0.780
_exptl_crystal_size_min 0.480
_exptl_transmission_factor_max 0.4940
_exptl_transmission_factor_min 0.4031
_refine_diff_density_max 0.386
_refine_diff_density_min -0.340
_refine_diff_density_rms 0.075
_refine_ls_extinction_method none
_refine_ls_goodness_of_fit_ref 1.036
_refine_ls_hydrogen_treatment constr
_refine_ls_matrix_type full
_refine_ls_number_parameters 364
_refine_ls_number_reflns 7509
_refine_ls_number_restraints 34
_refine_ls_restrained_S_all 1.036
_refine_ls_R_factor_all 0.0575
_refine_ls_R_factor_gt 0.0433
_refine_ls_shift/su_max 0.007
_refine_ls_shift/su_mean 0.000
_refine_ls_structure_factor_coef Fsqd
_refine_ls_weighting_details 'w=1/[\s^2^(Fo^2^)+(0.0693P)^2^+0.4357P] where P=(Fo^2^+2Fc^2^)/3'
_refine_ls_weighting_scheme calc
_refine_ls_wR_factor_gt 0.1171
_refine_ls_wR_factor_ref 0.1266
_reflns_Friedel_coverage 0.000
_reflns_number_gt 5933
_reflns_number_total 7509
_reflns_threshold_expression 'I > 2\s(I)'
_cod_data_source_file jo0c01900_si_002.cif
_cod_data_source_block mo_zhb_zyj1_0m
_cod_original_cell_volume 2503.0(5)
_cod_original_sg_symbol_H-M 'P 21/n'
_cod_database_code 4038909
_shelx_shelxl_version_number 2014/7
_shelx_space_group_comment
;
The symmetry employed for this shelxl refinement is uniquely defined
by the following loop, which should always be used as a source of
symmetry information in preference to the above space-group names.
They are only intended as comments.
;
_shelx_estimated_absorpt_t_min 0.894
_shelx_estimated_absorpt_t_max 0.951

loop_
_space_group_symop_operation_xyz
'x, y, z'
'-x+1/2, y+1/2, -z+1/2'
'-x, -y, -z'
'x-1/2, -y-1/2, z-1/2'

loop_
_atom_site_label
_atom_site_type_symbol
_atom_site_fract_x
_atom_site_fract_y
_atom_site_fract_z
_atom_site_U_iso_or_equiv
_atom_site_adp_type
_atom_site_occupancy
_atom_site_site_symmetry_order
_atom_site_calc_flag
_atom_site_refinement_flags_posn
_atom_site_refinement_flags_adp
_atom_site_refinement_flags_occupancy
_atom_site_disorder_assembly
_atom_site_disorder_group
O1 O 0.15449(6) 0.41183(10) -0.12084(4) 0.01968(18) Uani 1 1 d . . . . .
O2 O 0.61181(6) 0.80568(11) 0.01392(5) 0.0303(2) Uani 1 1 d . . . . .
O3 O 0.53517(6) 0.56062(9) 0.07603(4) 0.01953(18) Uani 1 1 d . . . . .
O4 O 0.32746(6) 0.79370(8) 0.05781(4) 0.01721(17) Uani 1 1 d . . . . .
C25 C 0.21193(11) 0.4818(2) -0.22378(7) 0.0360(3) Uani 1 1 d . . . . .
H27 H 0.2267 0.5768 -0.2035 0.054 Uiso 1 1 calc R U . . .
H28 H 0.1990 0.4925 -0.2729 0.054 Uiso 1 1 calc R U . . .
H29 H 0.2678 0.4169 -0.2143 0.054 Uiso 1 1 calc R U . . .
O6 O 0.01281(6) 0.30988(9) -0.09142(4) 0.02065(18) Uani 1 1 d . . . . .
O7 O 0.35130(7) 0.46164(10) 0.28464(4) 0.02432(19) Uani 1 1 d . . . . .
O8 O 0.42789(6) 0.65030(9) 0.19596(4) 0.01899(17) Uani 1 1 d . . . . .
O9 O 0.31010(7) 0.77443(11) -0.11499(5) 0.0289(2) Uani 1 1 d . . . . .
O10 O 0.48793(6) 0.88903(11) -0.10231(5) 0.0274(2) Uani 1 1 d . . . . .
N1 N 0.12966(7) 0.38549(11) -0.01117(5) 0.01601(19) Uani 1 1 d . . . . .
C1 C 0.03639(10) 0.52142(15) -0.20463(7) 0.0278(3) Uani 1 1 d . . . . .
H5 H -0.0218 0.4762 -0.1879 0.042 Uiso 1 1 calc R U . . .
H4 H 0.0244 0.5427 -0.2530 0.042 Uiso 1 1 calc R U . . .
H1 H 0.0509 0.6116 -0.1798 0.042 Uiso 1 1 calc R U . . .
C2 C 0.12273(9) 0.41860(13) -0.19391(6) 0.0201(2) Uani 1 1 d . . . . .
C3 C 0.09264(8) 0.36475(12) -0.07601(6) 0.0164(2) Uani 1 1 d . . . . .
C4 C 0.22066(7) 0.46680(12) 0.00529(5) 0.0138(2) Uani 1 1 d . . . . .
H20 H 0.2721 0.4265 -0.0226 0.017 Uiso 1 1 calc R U . . .
C5 C 0.20899(8) 0.62986(12) -0.01137(6) 0.0159(2) Uani 1 1 d . . . . .
H21 H 0.1831 0.6426 -0.0590 0.019 Uiso 1 1 calc R U . . .
H22 H 0.1627 0.6749 0.0184 0.019 Uiso 1 1 calc R U . . .
C6 C 0.30839(8) 0.70088(12) -0.00026(5) 0.0146(2) Uani 1 1 d . . . . .
C7 C 0.37259(8) 0.65157(11) 0.05883(5) 0.0138(2) Uani 1 1 d . . . . .
C8 C 0.48031(8) 0.65205(12) 0.05028(6) 0.0154(2) Uani 1 1 d . . . . .
C9 C 0.51665(8) 0.76573(13) 0.00501(6) 0.0188(2) Uani 1 1 d . . . . .
C10 C 0.65075(10) 0.82889(15) 0.08265(8) 0.0313(3) Uani 1 1 d . . . . .
H2 H 0.6013 0.8761 0.1083 0.047 Uiso 1 1 calc R U . . .
H26 H 0.7087 0.8908 0.0828 0.047 Uiso 1 1 calc R U . . .
H3 H 0.6687 0.7356 0.1036 0.047 Uiso 1 1 calc R U . . .
C11 C 0.09971(11) 0.26835(15) -0.22215(7) 0.0291(3) Uani 1 1 d . . . . .
H6 H 0.1529 0.2020 -0.2077 0.044 Uiso 1 1 calc R U . . .
H7 H 0.0927 0.2727 -0.2717 0.044 Uiso 1 1 calc R U . . .
H8 H 0.0387 0.2335 -0.2052 0.044 Uiso 1 1 calc R U . . .
C12 C 0.07060(8) 0.33858(13) 0.04331(6) 0.0194(2) Uani 1 1 d . . . . .
H18 H 0.0172 0.2749 0.0247 0.023 Uiso 1 1 calc R U . . .
H19 H 0.0410 0.4240 0.0641 0.023 Uiso 1 1 calc R U . . .
C13 C 0.13436(8) 0.25704(13) 0.09677(6) 0.0198(2) Uani 1 1 d . . . . .
H17 H 0.0948 0.2264 0.1341 0.024 Uiso 1 1 calc R U . . .
H16 H 0.1619 0.1694 0.0766 0.024 Uiso 1 1 calc R U . . .
C14 C 0.21538(8) 0.35512(12) 0.12367(6) 0.0155(2) Uani 1 1 d . . . . .
C15 C 0.24717(8) 0.35452(12) 0.19245(6) 0.0175(2) Uani 1 1 d . . . . .
H15 H 0.2192 0.2881 0.2221 0.021 Uiso 1 1 calc R U . . .
C16 C 0.31920(8) 0.44979(13) 0.21797(5) 0.0175(2) Uani 1 1 d . . . . .
C17 C 0.30786(11) 0.36682(16) 0.33118(7) 0.0312(3) Uani 1 1 d . . . . .
H10 H 0.2370 0.3813 0.3279 0.047 Uiso 1 1 calc R U . . .
H9 H 0.3345 0.3882 0.3774 0.047 Uiso 1 1 calc R U . . .
H11 H 0.3224 0.2661 0.3200 0.047 Uiso 1 1 calc R U . . .
C18 C 0.36196(8) 0.54529(12) 0.17344(6) 0.0158(2) Uani 1 1 d . . . . .
C19 C 0.51789(9) 0.59683(15) 0.22903(7) 0.0246(3) Uani 1 1 d . . . . .
H13 H 0.5065 0.5654 0.2751 0.037 Uiso 1 1 calc R U . . .
H12 H 0.5670 0.6741 0.2311 0.037 Uiso 1 1 calc R U . . .
H14 H 0.5413 0.5147 0.2034 0.037 Uiso 1 1 calc R U . . .
C20 C 0.33091(8) 0.54467(12) 0.10502(5) 0.0141(2) Uani 1 1 d . . . . .
C21 C 0.25589(8) 0.45134(11) 0.07950(5) 0.0139(2) Uani 1 1 d . . . . .
C22 C 0.35624(8) 0.75958(12) -0.06097(6) 0.0170(2) Uani 1 1 d . . . . .
C23 C 0.46023(8) 0.80693(12) -0.05055(6) 0.0185(2) Uani 1 1 d . . . . .
C24 C 0.58527(9) 0.87196(17) -0.12262(7) 0.0307(3) Uani 1 1 d . . . . .
H25 H 0.6304 0.9296 -0.0929 0.046 Uiso 1 1 calc R U . . .
H24 H 0.5880 0.9050 -0.1695 0.046 Uiso 1 1 calc R U . . .
H23 H 0.6040 0.7696 -0.1194 0.046 Uiso 1 1 calc R U . . .
O1S O 0.99466(16) -0.0237(2) 0.05953(14) 0.0466(8) Uani 0.518(4) 1 d D U P A 1
H1S H 0.9969 -0.1136 0.0658 0.070 Uiso 0.518(4) 1 calc R U P A 1
C1S C 0.8981(3) 0.0261(6) 0.0651(4) 0.0597(15) Uani 0.518(4) 1 d D U P A 1
H1S1 H 0.8993 0.1108 0.0950 0.090 Uiso 0.518(4) 1 calc R U P A 1
H1S2 H 0.8593 -0.0510 0.0840 0.090 Uiso 0.518(4) 1 calc R U P A 1
H1S3 H 0.8690 0.0529 0.0201 0.090 Uiso 0.518(4) 1 calc R U P A 1
O1SA O 0.8553(2) 0.0233(3) 0.02993(13) 0.0387(7) Uani 0.482(4) 1 d D U P A 2
H1SA H 0.8997 0.0191 0.0030 0.058 Uiso 0.482(4) 1 calc R U P A 2
C1SA C 0.8973(4) 0.0441(6) 0.0966(2) 0.0341(10) Uani 0.482(4) 1 d D U P A 2
H1S4 H 0.9491 -0.0275 0.1064 0.051 Uiso 0.482(4) 1 calc R U P A 2
H1S5 H 0.8471 0.0325 0.1288 0.051 Uiso 0.482(4) 1 calc R U P A 2
H1S6 H 0.9250 0.1418 0.1008 0.051 Uiso 0.482(4) 1 calc R U P A 2

loop_
_atom_site_aniso_label
_atom_site_aniso_U_11
_atom_site_aniso_U_22
_atom_site_aniso_U_33
_atom_site_aniso_U_23
_atom_site_aniso_U_13
_atom_site_aniso_U_12
O1 0.0164(4) 0.0298(4) 0.0127(4) 0.0001(3) -0.0002(3) -0.0026(3)
O2 0.0149(4) 0.0401(6) 0.0353(5) 0.0137(4) -0.0017(4) -0.0063(4)
O3 0.0186(4) 0.0195(4) 0.0201(4) 0.0015(3) -0.0017(3) 0.0032(3)
O4 0.0189(4) 0.0148(4) 0.0180(4) -0.0016(3) 0.0017(3) 0.0021(3)
C25 0.0322(7) 0.0570(10) 0.0191(6) 0.0024(6) 0.0033(5) -0.0129(7)
O6 0.0180(4) 0.0233(4) 0.0200(4) -0.0006(3) -0.0027(3) -0.0040(3)
O7 0.0316(5) 0.0301(5) 0.0108(4) 0.0028(3) -0.0008(3) -0.0069(4)
O8 0.0211(4) 0.0182(4) 0.0169(4) -0.0014(3) -0.0038(3) -0.0021(3)
O9 0.0263(5) 0.0410(6) 0.0188(4) 0.0103(4) -0.0021(3) -0.0053(4)
O10 0.0185(4) 0.0320(5) 0.0329(5) 0.0184(4) 0.0096(4) 0.0070(4)
N1 0.0137(4) 0.0200(4) 0.0142(4) 0.0008(3) -0.0001(3) -0.0029(3)
C1 0.0338(7) 0.0263(6) 0.0223(6) 0.0027(5) -0.0034(5) 0.0046(5)
C2 0.0225(5) 0.0256(6) 0.0119(5) -0.0005(4) -0.0012(4) -0.0020(4)
C3 0.0166(5) 0.0159(5) 0.0164(5) 0.0001(4) -0.0002(4) 0.0020(4)
C4 0.0118(4) 0.0167(5) 0.0128(5) 0.0010(4) -0.0001(4) 0.0000(4)
C5 0.0132(5) 0.0177(5) 0.0167(5) 0.0025(4) -0.0006(4) 0.0010(4)
C6 0.0138(5) 0.0153(5) 0.0146(5) 0.0012(4) 0.0006(4) 0.0015(4)
C7 0.0150(5) 0.0142(5) 0.0122(5) 0.0001(4) 0.0006(4) 0.0006(4)
C8 0.0157(5) 0.0162(5) 0.0140(5) -0.0011(4) 0.0002(4) -0.0006(4)
C9 0.0143(5) 0.0200(5) 0.0224(6) 0.0029(4) 0.0030(4) -0.0004(4)
C10 0.0218(6) 0.0233(6) 0.0468(8) -0.0046(6) -0.0101(6) -0.0008(5)
C11 0.0402(7) 0.0257(6) 0.0216(6) -0.0060(5) 0.0029(5) 0.0013(5)
C12 0.0139(5) 0.0269(6) 0.0173(5) 0.0034(4) 0.0013(4) -0.0019(4)
C13 0.0190(5) 0.0210(5) 0.0189(5) 0.0045(4) -0.0014(4) -0.0044(4)
C14 0.0143(5) 0.0165(5) 0.0155(5) 0.0013(4) 0.0006(4) 0.0012(4)
C15 0.0180(5) 0.0195(5) 0.0151(5) 0.0040(4) 0.0025(4) 0.0003(4)
C16 0.0199(5) 0.0214(5) 0.0111(5) 0.0004(4) 0.0001(4) 0.0015(4)
C17 0.0407(8) 0.0381(8) 0.0146(6) 0.0082(5) -0.0003(5) -0.0091(6)
C18 0.0164(5) 0.0167(5) 0.0143(5) -0.0009(4) 0.0000(4) 0.0005(4)
C19 0.0222(6) 0.0277(6) 0.0226(6) -0.0003(5) -0.0078(5) -0.0023(5)
C20 0.0147(5) 0.0150(5) 0.0126(5) 0.0011(4) 0.0013(4) 0.0003(4)
C21 0.0135(4) 0.0154(5) 0.0126(5) 0.0001(4) 0.0001(4) 0.0021(4)
C22 0.0177(5) 0.0165(5) 0.0168(5) 0.0027(4) 0.0021(4) 0.0027(4)
C23 0.0163(5) 0.0176(5) 0.0222(6) 0.0052(4) 0.0052(4) 0.0025(4)
C24 0.0190(6) 0.0448(8) 0.0295(7) 0.0126(6) 0.0090(5) 0.0039(5)
O1S 0.0388(13) 0.0274(11) 0.0738(19) 0.0088(11) 0.0068(11) -0.0050(9)
C1S 0.041(2) 0.034(2) 0.100(5) 0.015(3) -0.019(3) -0.0027(16)
O1SA 0.0383(14) 0.0457(15) 0.0312(13) -0.0040(10) -0.0026(10) -0.0050(11)
C1SA 0.0306(17) 0.0309(18) 0.039(2) 0.0013(18) -0.0119(16) -0.0057(13)

loop_
_atom_type_symbol
_atom_type_description
_atom_type_scat_dispersion_real
_atom_type_scat_dispersion_imag
_atom_type_scat_source
C C 0.0033 0.0016 'International Tables Vol C Tables 4.2.6.8 and 6.1.1.4'
H H 0.0000 0.0000 'International Tables Vol C Tables 4.2.6.8 and 6.1.1.4'
N N 0.0061 0.0033 'International Tables Vol C Tables 4.2.6.8 and 6.1.1.4'
O O 0.0106 0.0060 'International Tables Vol C Tables 4.2.6.8 and 6.1.1.4'

loop_
_geom_angle_atom_site_label_1
_geom_angle_atom_site_label_2
_geom_angle_atom_site_label_3
_geom_angle
_geom_angle_site_symmetry_1
_geom_angle_site_symmetry_3
_geom_angle_publ_flag
C3 O1 C2 120.23(9) . . ?
C9 O2 C10 116.71(11) . . ?
C6 O4 C7 61.68(7) . . ?
C2 C25 H27 109.5 . . ?
C2 C25 H28 109.5 . . ?
H27 C25 H28 109.5 . . ?
C2 C25 H29 109.5 . . ?
H27 C25 H29 109.5 . . ?
H28 C25 H29 109.5 . . ?
C16 O7 C17 116.94(10) . . ?
C18 O8 C19 115.23(9) . . ?
C23 O10 C24 118.17(10) . . ?
C3 N1 C12 117.77(9) . . ?
C3 N1 C4 122.16(9) . . ?
C12 N1 C4 119.71(9) . . ?
C2 C1 H5 109.5 . . ?
C2 C1 H4 109.5 . . ?
H5 C1 H4 109.5 . . ?
C2 C1 H1 109.5 . . ?
H5 C1 H1 109.5 . . ?
H4 C1 H1 109.5 . . ?
O1 C2 C25 102.09(9) . . ?
O1 C2 C11 111.02(10) . . ?
C25 C2 C11 111.09(11) . . ?
O1 C2 C1 109.41(10) . . ?
C25 C2 C1 110.45(12) . . ?
C11 C2 C1 112.31(11) . . ?
O6 C3 O1 124.50(10) . . ?
O6 C3 N1 123.94(11) . . ?
O1 C3 N1 111.56(9) . . ?
N1 C4 C21 111.71(9) . . ?
N1 C4 C5 112.09(8) . . ?
C21 C4 C5 108.55(9) . . ?
N1 C4 H20 108.1 . . ?
C21 C4 H20 108.1 . . ?
C5 C4 H20 108.1 . . ?
C6 C5 C4 108.19(8) . . ?
C6 C5 H21 110.1 . . ?
C4 C5 H21 110.1 . . ?
C6 C5 H22 110.1 . . ?
C4 C5 H22 110.1 . . ?
H21 C5 H22 108.4 . . ?
O4 C6 C7 59.45(7) . . ?
O4 C6 C22 110.89(9) . . ?
C7 C6 C22 117.95(9) . . ?
O4 C6 C5 118.75(9) . . ?
C7 C6 C5 117.25(9) . . ?
C22 C6 C5 118.66(9) . . ?
O4 C7 C6 58.87(7) . . ?
O4 C7 C20 115.14(9) . . ?
C6 C7 C20 117.05(9) . . ?
O4 C7 C8 114.79(9) . . ?
C6 C7 C8 116.30(9) . . ?
C20 C7 C8 119.90(9) . . ?
O3 C8 C9 121.04(10) . . ?
O3 C8 C7 122.33(10) . . ?
C9 C8 C7 116.54(9) . . ?
C23 C9 O2 121.15(11) . . ?
C23 C9 C8 119.35(10) . . ?
O2 C9 C8 118.42(10) . . ?
O2 C10 H2 109.5 . . ?
O2 C10 H26 109.5 . . ?
H2 C10 H26 109.5 . . ?
O2 C10 H3 109.5 . . ?
H2 C10 H3 109.5 . . ?
H26 C10 H3 109.5 . . ?
C2 C11 H6 109.5 . . ?
C2 C11 H7 109.5 . . ?
H6 C11 H7 109.5 . . ?
C2 C11 H8 109.5 . . ?
H6 C11 H8 109.5 . . ?
H7 C11 H8 109.5 . . ?
N1 C12 C13 109.72(9) . . ?
N1 C12 H18 109.7 . . ?
C13 C12 H18 109.7 . . ?
N1 C12 H19 109.7 . . ?
C13 C12 H19 109.7 . . ?
H18 C12 H19 108.2 . . ?
C14 C13 C12 108.73(10) . . ?
C14 C13 H17 109.9 . . ?
C12 C13 H17 109.9 . . ?
C14 C13 H16 109.9 . . ?
C12 C13 H16 109.9 . . ?
H17 C13 H16 108.3 . . ?
C21 C14 C15 120.26(10) . . ?
C21 C14 C13 118.88(10) . . ?
C15 C14 C13 120.81(10) . . ?
C16 C15 C14 120.88(10) . . ?
C16 C15 H15 119.6 . . ?
C14 C15 H15 119.6 . . ?
O7 C16 C15 124.89(10) . . ?
O7 C16 C18 115.87(10) . . ?
C15 C16 C18 119.22(10) . . ?
O7 C17 H10 109.5 . . ?
O7 C17 H9 109.5 . . ?
H10 C17 H9 109.5 . . ?
O7 C17 H11 109.5 . . ?
H10 C17 H11 109.5 . . ?
H9 C17 H11 109.5 . . ?
O8 C18 C20 117.70(10) . . ?
O8 C18 C16 122.26(10) . . ?
C20 C18 C16 119.76(10) . . ?
O8 C19 H13 109.5 . . ?
O8 C19 H12 109.5 . . ?
H13 C19 H12 109.5 . . ?
O8 C19 H14 109.5 . . ?
H13 C19 H14 109.5 . . ?
H12 C19 H14 109.5 . . ?
C18 C20 C21 121.04(10) . . ?
C18 C20 C7 119.47(9) . . ?
C21 C20 C7 119.35(9) . . ?
C14 C21 C20 118.79(10) . . ?
C14 C21 C4 123.67(9) . . ?
C20 C21 C4 117.48(9) . . ?
O9 C22 C23 121.44(11) . . ?
O9 C22 C6 120.88(10) . . ?
C23 C22 C6 117.58(10) . . ?
O10 C23 C9 126.71(11) . . ?
O10 C23 C22 112.33(10) . . ?
C9 C23 C22 120.95(10) . . ?
O10 C24 H25 109.5 . . ?
O10 C24 H24 109.5 . . ?
H25 C24 H24 109.5 . . ?
O10 C24 H23 109.5 . . ?
H25 C24 H23 109.5 . . ?
H24 C24 H23 109.5 . . ?
C1S O1S H1S 109.5 . . ?
O1S C1S H1S1 109.5 . . ?
O1S C1S H1S2 109.5 . . ?
H1S1 C1S H1S2 109.5 . . ?
O1S C1S H1S3 109.5 . . ?
H1S1 C1S H1S3 109.5 . . ?
H1S2 C1S H1S3 109.5 . . ?
C1SA O1SA H1SA 109.5 . . ?
O1SA C1SA H1S4 109.5 . . ?
O1SA C1SA H1S5 109.5 . . ?
H1S4 C1SA H1S5 109.5 . . ?
O1SA C1SA H1S6 109.5 . . ?
H1S4 C1SA H1S6 109.5 . . ?
H1S5 C1SA H1S6 109.5 . . ?

loop_
_geom_bond_atom_site_label_1
_geom_bond_atom_site_label_2
_geom_bond_distance
_geom_bond_site_symmetry_2
_geom_bond_publ_flag
O1 C3 1.3454(14) . ?
O1 C2 1.4808(13) . ?
O2 C9 1.3567(14) . ?
O2 C10 1.4404(18) . ?
O3 C8 1.2177(13) . ?
O4 C6 1.4420(13) . ?
O4 C7 1.4508(13) . ?
C25 C2 1.5160(18) . ?
C25 H27 0.9800 . ?
C25 H28 0.9800 . ?
C25 H29 0.9800 . ?
O6 C3 1.2255(14) . ?
O7 C16 1.3643(13) . ?
O7 C17 1.4328(15) . ?
O8 C18 1.3778(13) . ?
O8 C19 1.4420(14) . ?
O9 C22 1.2095(14) . ?
O10 C23 1.3518(14) . ?
O10 C24 1.4330(15) . ?
N1 C3 1.3583(14) . ?
N1 C12 1.4624(15) . ?
N1 C4 1.4734(13) . ?
C1 C2 1.5213(18) . ?
C1 H5 0.9800 . ?
C1 H4 0.9800 . ?
C1 H1 0.9800 . ?
C2 C11 1.5200(18) . ?
C4 C21 1.5188(15) . ?
C4 C5 1.5469(15) . ?
C4 H20 1.0000 . ?
C5 C6 1.5156(15) . ?
C5 H21 0.9900 . ?
C5 H22 0.9900 . ?
C6 C7 1.4829(15) . ?
C6 C22 1.5125(15) . ?
C7 C20 1.4886(15) . ?
C7 C8 1.5013(15) . ?
C8 C9 1.4900(16) . ?
C9 C23 1.3520(16) . ?
C10 H2 0.9800 . ?
C10 H26 0.9800 . ?
C10 H3 0.9800 . ?
C11 H6 0.9800 . ?
C11 H7 0.9800 . ?
C11 H8 0.9800 . ?
C12 C13 1.5217(16) . ?
C12 H18 0.9900 . ?
C12 H19 0.9900 . ?
C13 C14 1.5011(15) . ?
C13 H17 0.9900 . ?
C13 H16 0.9900 . ?
C14 C21 1.3912(15) . ?
C14 C15 1.3985(15) . ?
C15 C16 1.3903(16) . ?
C15 H15 0.9500 . ?
C16 C18 1.4057(16) . ?
C17 H10 0.9800 . ?
C17 H9 0.9800 . ?
C17 H11 0.9800 . ?
C18 C20 1.3894(15) . ?
C19 H13 0.9800 . ?
C19 H12 0.9800 . ?
C19 H14 0.9800 . ?
C20 C21 1.4077(14) . ?
C22 C23 1.4930(16) . ?
C24 H25 0.9800 . ?
C24 H24 0.9800 . ?
C24 H23 0.9800 . ?
O1S C1S 1.415(4) . ?
O1S H1S 0.8400 . ?
C1S H1S1 0.9800 . ?
C1S H1S2 0.9800 . ?
C1S H1S3 0.9800 . ?
O1SA C1SA 1.413(3) . ?
O1SA H1SA 0.8400 . ?
C1SA H1S4 0.9800 . ?
C1SA H1S5 0.9800 . ?
C1SA H1S6 0.9800 . ?

loop_
_geom_hbond_atom_site_label_D
_geom_hbond_atom_site_label_H
_geom_hbond_atom_site_label_A
_geom_hbond_distance_DH
_geom_hbond_distance_HA
_geom_hbond_distance_DA
_geom_hbond_angle_DHA
_geom_hbond_site_symmetry_A
O1S H1S O6 0.84 1.89 2.721(2) 170.3 3_655
C19 H14 O3 0.98 2.55 3.0738(16) 113.2 .
C19 H13 O7 0.98 2.36 2.8946(16) 113.7 .
C12 H19 O6 0.99 2.63 3.5940(16) 163.4 3_565
C11 H8 O6 0.98 2.41 2.9543(17) 114.4 .
C10 H26 O1SA 0.98 2.64 3.555(3) 156.0 1_565
C10 H2 O10 0.98 2.49 3.2668(17) 136.0 3_675
C5 H21 O1 0.99 2.47 3.0110(14) 113.7 .
C1 H5 O6 0.98 2.47 3.0084(16) 114.3 .
O1S H1S O6 0.84 1.89 2.721(2) 170.3 3_655
C19 H14 O3 0.98 2.55 3.0738(16) 113.2 .
C19 H13 O7 0.98 2.36 2.8946(16) 113.7 .
C12 H19 O6 0.99 2.63 3.5940(16) 163.4 3_565
C11 H8 O6 0.98 2.41 2.9543(17) 114.4 .
C10 H26 O1SA 0.98 2.64 3.555(3) 156.0 1_565
C10 H2 O10 0.98 2.49 3.2668(17) 136.0 3_675
C5 H21 O1 0.99 2.47 3.0110(14) 113.7 .
C1 H5 O6 0.98 2.47 3.0084(16) 114.3 .
O1S H1S O6 0.84 1.89 2.721(2) 170.3 3_655
C19 H14 O3 0.98 2.55 3.0738(16) 113.2 .
C19 H13 O7 0.98 2.36 2.8946(16) 113.7 .
C12 H19 O6 0.99 2.63 3.5940(16) 163.4 3_565
C11 H8 O6 0.98 2.41 2.9543(17) 114.4 .
C10 H26 O1SA 0.98 2.64 3.555(3) 156.0 1_565
C10 H2 O10 0.98 2.49 3.2668(17) 136.0 3_675
C5 H21 O1 0.99 2.47 3.0110(14) 113.7 .
C1 H5 O6 0.98 2.47 3.0084(16) 114.3 .
C1 H5 O6 0.98 2.47 3.0084(16) 114.3 .
C5 H21 O1 0.99 2.47 3.0110(14) 113.7 .
C10 H2 O10 0.98 2.49 3.2668(17) 136.0 3_675
C10 H26 O1SA 0.98 2.64 3.555(3) 156.0 1_565
C11 H8 O6 0.98 2.41 2.9543(17) 114.4 .
C12 H19 O6 0.99 2.63 3.5940(16) 163.4 3_565
C19 H13 O7 0.98 2.36 2.8946(16) 113.7 .
C19 H14 O3 0.98 2.55 3.0738(16) 113.2 .
O1S H1S O6 0.84 1.89 2.721(2) 170.3 3_655
C1 H5 O6 0.98 2.47 3.0084(16) 114.3 .
C5 H21 O1 0.99 2.47 3.0110(14) 113.7 .
C10 H2 O10 0.98 2.49 3.2668(17) 136.0 3_675
C10 H26 O1SA 0.98 2.64 3.555(3) 156.0 1_565
C11 H8 O6 0.98 2.41 2.9543(17) 114.4 .
C12 H19 O6 0.99 2.63 3.5940(16) 163.4 3_565
C19 H13 O7 0.98 2.36 2.8946(16) 113.7 .
C19 H14 O3 0.98 2.55 3.0738(16) 113.2 .
O1S H1S O6 0.84 1.89 2.721(2) 170.3 3_655
C1 H5 O6 0.98 2.47 3.0084(16) 114.3 .
C5 H21 O1 0.99 2.47 3.0110(14) 113.7 .
C10 H2 O10 0.98 2.49 3.2668(17) 136.0 3_675
C10 H26 O1SA 0.98 2.64 3.555(3) 156.0 1_565
C11 H8 O6 0.98 2.41 2.9543(17) 114.4 .
C12 H19 O6 0.99 2.63 3.5940(16) 163.4 3_565
C19 H13 O7 0.98 2.36 2.8946(16) 113.7 .
C19 H14 O3 0.98 2.55 3.0738(16) 113.2 .
O1S H1S O6 0.84 1.89 2.721(2) 170.3 3_655

loop_
_geom_torsion_atom_site_label_1
_geom_torsion_atom_site_label_2
_geom_torsion_atom_site_label_3
_geom_torsion_atom_site_label_4
_geom_torsion
_geom_torsion_site_symmetry_1
_geom_torsion_site_symmetry_2
_geom_torsion_site_symmetry_3
_geom_torsion_site_symmetry_4
_geom_torsion_publ_flag
C3 O1 C2 C25 177.84(11) . . . . ?
C3 O1 C2 C11 -63.71(14) . . . . ?
C3 O1 C2 C1 60.81(14) . . . . ?
C2 O1 C3 O6 8.70(17) . . . . ?
C2 O1 C3 N1 -171.31(9) . . . . ?
C12 N1 C3 O6 0.36(16) . . . . ?
C4 N1 C3 O6 -172.82(10) . . . . ?
C12 N1 C3 O1 -179.63(10) . . . . ?
C4 N1 C3 O1 7.19(14) . . . . ?
C3 N1 C4 C21 -169.61(9) . . . . ?
C12 N1 C4 C21 17.34(13) . . . . ?
C3 N1 C4 C5 68.31(13) . . . . ?
C12 N1 C4 C5 -104.74(11) . . . . ?
N1 C4 C5 C6 -173.76(9) . . . . ?
C21 C4 C5 C6 62.38(11) . . . . ?
C7 O4 C6 C22 -110.94(10) . . . . ?
C7 O4 C6 C5 106.42(11) . . . . ?
C4 C5 C6 O4 -107.36(10) . . . . ?
C4 C5 C6 C7 -39.05(13) . . . . ?
C4 C5 C6 C22 112.88(10) . . . . ?
C6 O4 C7 C20 -107.66(10) . . . . ?
C6 O4 C7 C8 106.93(10) . . . . ?
C22 C6 C7 O4 98.95(10) . . . . ?
C5 C6 C7 O4 -108.92(10) . . . . ?
O4 C6 C7 C20 104.41(10) . . . . ?
C22 C6 C7 C20 -156.64(10) . . . . ?
C5 C6 C7 C20 -4.51(14) . . . . ?
O4 C6 C7 C8 -104.35(10) . . . . ?
C22 C6 C7 C8 -5.41(14) . . . . ?
C5 C6 C7 C8 146.73(10) . . . . ?
O4 C7 C8 O3 149.21(10) . . . . ?
C6 C7 C8 O3 -144.80(11) . . . . ?
C20 C7 C8 O3 5.57(16) . . . . ?
O4 C7 C8 C9 -34.29(13) . . . . ?
C6 C7 C8 C9 31.70(14) . . . . ?
C20 C7 C8 C9 -177.94(10) . . . . ?
C10 O2 C9 C23 147.40(12) . . . . ?
C10 O2 C9 C8 -44.57(16) . . . . ?
O3 C8 C9 C23 141.21(12) . . . . ?
C7 C8 C9 C23 -35.34(15) . . . . ?
O3 C8 C9 O2 -27.04(17) . . . . ?
C7 C8 C9 O2 156.41(10) . . . . ?
C3 N1 C12 C13 134.67(11) . . . . ?
C4 N1 C12 C13 -51.98(13) . . . . ?
N1 C12 C13 C14 58.74(13) . . . . ?
C12 C13 C14 C21 -35.90(14) . . . . ?
C12 C13 C14 C15 141.48(11) . . . . ?
C21 C14 C15 C16 0.22(17) . . . . ?
C13 C14 C15 C16 -177.12(11) . . . . ?
C17 O7 C16 C15 0.88(17) . . . . ?
C17 O7 C16 C18 179.17(11) . . . . ?
C14 C15 C16 O7 176.69(11) . . . . ?
C14 C15 C16 C18 -1.54(17) . . . . ?
C19 O8 C18 C20 -122.77(11) . . . . ?
C19 O8 C18 C16 63.37(14) . . . . ?
O7 C16 C18 O8 -3.75(16) . . . . ?
C15 C16 C18 O8 174.64(10) . . . . ?
O7 C16 C18 C20 -177.50(10) . . . . ?
C15 C16 C18 C20 0.90(17) . . . . ?
O8 C18 C20 C21 -172.96(10) . . . . ?
C16 C18 C20 C21 1.06(16) . . . . ?
O8 C18 C20 C7 2.62(15) . . . . ?
C16 C18 C20 C7 176.65(10) . . . . ?
O4 C7 C20 C18 -82.76(12) . . . . ?
C6 C7 C20 C18 -149.08(10) . . . . ?
C8 C7 C20 C18 60.76(14) . . . . ?
O4 C7 C20 C21 92.90(12) . . . . ?
C6 C7 C20 C21 26.58(14) . . . . ?
C8 C7 C20 C21 -123.58(11) . . . . ?
C15 C14 C21 C20 1.71(16) . . . . ?
C13 C14 C21 C20 179.11(10) . . . . ?
C15 C14 C21 C4 -175.39(10) . . . . ?
C13 C14 C21 C4 2.00(16) . . . . ?
C18 C20 C21 C14 -2.37(16) . . . . ?
C7 C20 C21 C14 -177.96(10) . . . . ?
C18 C20 C21 C4 174.92(10) . . . . ?
C7 C20 C21 C4 -0.67(14) . . . . ?
N1 C4 C21 C14 9.01(14) . . . . ?
C5 C4 C21 C14 133.10(11) . . . . ?
N1 C4 C21 C20 -168.13(9) . . . . ?
C5 C4 C21 C20 -44.04(12) . . . . ?
O4 C6 C22 O9 -129.17(12) . . . . ?
C7 C6 C22 O9 165.25(11) . . . . ?
C5 C6 C22 O9 13.51(16) . . . . ?
O4 C6 C22 C23 47.06(13) . . . . ?
C7 C6 C22 C23 -18.53(15) . . . . ?
C5 C6 C22 C23 -170.26(10) . . . . ?
C24 O10 C23 C9 35.55(19) . . . . ?
C24 O10 C23 C22 -143.12(12) . . . . ?
O2 C9 C23 O10 -0.1(2) . . . . ?
C8 C9 C23 O10 -168.05(11) . . . . ?
O2 C9 C23 C22 178.43(11) . . . . ?
C8 C9 C23 C22 10.52(17) . . . . ?
O9 C22 C23 O10 11.51(16) . . . . ?
C6 C22 C23 O10 -164.69(10) . . . . ?
O9 C22 C23 C9 -167.25(12) . . . . ?
C6 C22 C23 C9 16.55(16) . . . . ?
